data_7218643
loop_
_publ_author_name
'Inagaki, Yusuke'
'Yamaguchi, Kentaro'
'Setaka, Wataru'

_publ_section_title
;
 A crystalline molecular gyrotop with germanium junctions between a
 phenylene rotor and alkyl spokes
;
_journal_name_full 'RSC Adv.'
_journal_paper_doi 10.1039/C4RA11705K
_journal_year 2014
_chemical_compound_source no
_chemical_formula_moiety 'C48 H88 Ge2'
_chemical_formula_sum 'C48 H88 Ge2'
_chemical_formula_weight 810.36
_chemical_melting_point 517.6(5)
_chemical_name_common GeMolecularGyrotop
_chemical_name_systematic GeMolecularGyrotop
_space_group_IT_number 15
_symmetry_cell_setting monoclinic
_symmetry_space_group_name_Hall '-C 2yc'
_symmetry_space_group_name_H-M 'C 1 2/c 1'
_atom_sites_solution_hydrogens geom
_atom_sites_solution_primary direct
_atom_sites_solution_secondary difmap
_audit_creation_method SHELXL-97
_cell_angle_alpha 90.00
_cell_angle_beta 120.046(3)
_cell_angle_gamma 90.00
_cell_formula_units_Z 4
_cell_length_a 25.736(7)
_cell_length_b 11.733(3)
_cell_length_c 18.790(5)
_cell_measurement_reflns_used 2417
_cell_measurement_temperature 260(2)
_cell_measurement_theta_max 19.69
_cell_measurement_theta_min 2.24
_cell_volume 4911(2)
_computing_cell_refinement 'Bruker SAINT'
_computing_data_collection 'Bruker APEX2'
_computing_data_reduction 'Bruker SAINT'
_computing_molecular_graphics 'Ortep-3 for Windows (Farrugia, 1997)'
_computing_publication_material 'WinGX (Farrugia, 1999)'
_computing_structure_refinement 'SHELXL-97 (Sheldrick, 1997)'
_computing_structure_solution 'SHELXS-97 (Sheldrick, 1997)'
_diffrn_ambient_temperature 260(2)
_diffrn_detector_area_resol_mean 8.333
_diffrn_measured_fraction_theta_full 0.996
_diffrn_measured_fraction_theta_max 0.916
_diffrn_measurement_device_type 'Bruker APEX-II CCD'
_diffrn_measurement_method '\f and \w scans'
_diffrn_radiation_monochromator graphite
_diffrn_radiation_source 'sealed tube'
_diffrn_radiation_type MoK\a
_diffrn_radiation_wavelength 0.71073
_diffrn_reflns_av_R_equivalents 0.0299
_diffrn_reflns_av_sigmaI/netI 0.0467
_diffrn_reflns_limit_h_max 31
_diffrn_reflns_limit_h_min -24
_diffrn_reflns_limit_k_max 14
_diffrn_reflns_limit_k_min -8
_diffrn_reflns_limit_l_max 23
_diffrn_reflns_limit_l_min -23
_diffrn_reflns_number 11694
_diffrn_reflns_theta_full 25.00
_diffrn_reflns_theta_max 27.10
_diffrn_reflns_theta_min 1.83
_exptl_absorpt_coefficient_mu 1.252
_exptl_absorpt_correction_T_max 0.7879
_exptl_absorpt_correction_T_min 0.6765
_exptl_absorpt_correction_type multi-scan
_exptl_absorpt_process_details 'SADABS  Bruker'
_exptl_crystal_colour colorless
_exptl_crystal_density_diffrn 1.096
_exptl_crystal_density_method 'not measured'
_exptl_crystal_description prism
_exptl_crystal_F_000 1760
_exptl_crystal_recrystallization_method 'Re-crystallisation from solvent: methanol/tetrahydrofuran'
_exptl_crystal_size_max 0.40
_exptl_crystal_size_mid 0.20
_exptl_crystal_size_min 0.20
_refine_diff_density_max 0.439
_refine_diff_density_min -0.311
_refine_diff_density_rms 0.059
_refine_ls_extinction_method none
_refine_ls_goodness_of_fit_ref 1.015
_refine_ls_hydrogen_treatment constr
_refine_ls_matrix_type full
_refine_ls_number_parameters 264
_refine_ls_number_reflns 4954
_refine_ls_number_restraints 42
_refine_ls_restrained_S_all 1.045
_refine_ls_R_factor_all 0.1390
_refine_ls_R_factor_gt 0.0640
_refine_ls_shift/su_max 0.000
_refine_ls_shift/su_mean 0.000
_refine_ls_structure_factor_coef Fsqd
_refine_ls_weighting_details 'calc w=1/[\s^2^(Fo^2^)+(0.1252P)^2^+1.1909P] where P=(Fo^2^+2Fc^2^)/3'
_refine_ls_weighting_scheme calc
_refine_ls_wR_factor_gt 0.1884
_refine_ls_wR_factor_ref 0.2352
_reflns_number_gt 2169
_reflns_number_total 4954
_reflns_threshold_expression >2sigma(I)
_cod_data_source_file c4ra11705k2.cif
_cod_data_source_block GeC14Phcage
_cod_depositor_comments
;
The following automatic conversions were performed:

'_chemical_melting_point' value '244-245 deg. C' was changed to
'517.6(5)' - it was converted from degrees Celsius(C) to Kelvins(K),
the average value was taken and precision was
estimated.

'_symmetry_cell_setting' value 'Monoclinic' changed to
'monoclinic' according to
/usr/data/users/saulius/crontab/automatic-downloads/rss-feeds/RSC/lib/dictionaries/cif_core.dic
dictionary named 'cif_core.dic' version 2.4.2 from 2011-04-26.

Automatic conversion script
Id: cif_fix_values 2827 2014-09-09 07:05:25Z andrius 
;
_cod_original_sg_symbol_H-M 'C2/c  '
_cod_database_code 7218643

loop_
_symmetry_equiv_pos_as_xyz
'x, y, z'
'-x, y, -z+1/2'
'x+1/2, y+1/2, z'
'-x+1/2, y+1/2, -z+1/2'
'-x, -y, -z'
'x, -y, z-1/2'
'-x+1/2, -y+1/2, -z'
'x+1/2, -y+1/2, z-1/2'

loop_
_atom_site_label
_atom_site_type_symbol
_atom_site_fract_x
_atom_site_fract_y
_atom_site_fract_z
_atom_site_U_iso_or_equiv
_atom_site_adp_type
_atom_site_occupancy
_atom_site_symmetry_multiplicity
_atom_site_calc_flag
_atom_site_refinement_flags
_atom_site_disorder_assembly
_atom_site_disorder_group
Ge01 Ge 0.34902(2) 0.02636(6) 0.13328(4) 0.1046(4) Uani 1 1 d . . .
C01 C 0.4366(2) 0.0203(4) 0.2009(3) 0.0864(13) Uani 1 1 d . C .
C02 C 0.4656(3) 0.0210(6) 0.2840(4) 0.128(2) Uani 1 1 d . . .
H02 H 0.4430 0.0218 0.3101 0.154 Uiso 1 1 calc R C .
C03 C 0.4724(3) 0.0204(6) 0.1680(4) 0.129(2) Uani 1 1 d . . .
H03 H 0.4550 0.0201 0.1111 0.154 Uiso 1 1 calc R C .
C04 C 0.3243(2) 0.1798(5) 0.0940(3) 0.1023(16) Uani 1 1 d . C .
H04A H 0.3321 0.1935 0.0492 0.123 Uiso 1 1 calc R . .
H04B H 0.2813 0.1855 0.0716 0.123 Uiso 1 1 calc R . .
C05 C 0.3545(3) 0.2734(6) 0.1574(4) 0.1119(18) Uani 1 1 d . . .
H05A H 0.3469 0.2599 0.2023 0.134 Uiso 1 1 calc R C .
H05B H 0.3975 0.2686 0.1795 0.134 Uiso 1 1 calc R . .
C06 C 0.3345(4) 0.3894(6) 0.1258(5) 0.149(3) Uani 1 1 d D B .
H06A H 0.2945 0.4041 0.1168 0.179 Uiso 1 1 calc R A 1
H06B H 0.3346 0.4015 0.0748 0.179 Uiso 1 1 calc R A 1
C07 C 0.3833(9) 0.4681(11) 0.1976(10) 0.160(10) Uani 0.56(2) 1 d PD B 1
H07A H 0.3812 0.4579 0.2473 0.192 Uiso 0.56(2) 1 calc PR B 1
H07B H 0.4233 0.4473 0.2094 0.192 Uiso 0.56(2) 1 calc PR B 1
C08 C 0.3702(7) 0.5927(12) 0.1694(10) 0.171(9) Uani 0.56(2) 1 d PD B 1
H08A H 0.3700 0.6035 0.1180 0.205 Uiso 0.56(2) 1 calc PR B 1
H08B H 0.3318 0.6169 0.1622 0.205 Uiso 0.56(2) 1 calc PR B 1
C107 C 0.3484(8) 0.4946(11) 0.1794(13) 0.112(7) Uani 0.44(2) 1 d PD B 2
H10A H 0.3496 0.4759 0.2305 0.134 Uiso 0.44(2) 1 calc PR B 2
H10B H 0.3182 0.5530 0.1512 0.134 Uiso 0.44(2) 1 calc PR B 2
C108 C 0.4098(10) 0.536(2) 0.196(2) 0.187(10) Uani 0.44(2) 1 d PDU B 2
H10C H 0.4106 0.5406 0.1451 0.225 Uiso 0.44(2) 1 calc PR B 2
H10D H 0.4409 0.4831 0.2325 0.225 Uiso 0.44(2) 1 calc PR B 2
C09 C 0.4203(5) 0.6564(9) 0.2372(6) 0.200(4) Uani 1 1 d DU . .
H09A H 0.4132 0.6462 0.2829 0.240 Uiso 1 1 calc R B 1
H09B H 0.4103 0.7354 0.2208 0.240 Uiso 1 1 calc R B 1
C10 C 0.4891(5) 0.6544(7) 0.2786(5) 0.166(3) Uani 1 1 d . . .
H10E H 0.5052 0.7205 0.3141 0.199 Uiso 1 1 calc R . .
H10F H 0.5041 0.5870 0.3129 0.199 Uiso 1 1 calc R . .
C11 C 0.3171(5) -0.0777(15) 0.0478(12) 0.110(6) Uani 0.54(2) 1 d PD C 3
H11A H 0.3015 -0.1407 0.0649 0.132 Uiso 0.54(2) 1 calc PR C 3
H11B H 0.2829 -0.0413 0.0019 0.132 Uiso 0.54(2) 1 calc PR C 3
C12 C 0.3532(8) -0.126(3) 0.0169(15) 0.230(19) Uani 0.54(2) 1 d PD C 3
H12A H 0.3900 -0.1546 0.0630 0.276 Uiso 0.54(2) 1 calc PR C 3
H12B H 0.3641 -0.0652 -0.0083 0.276 Uiso 0.54(2) 1 calc PR C 3
C111 C 0.3295(10) -0.0588(17) 0.0157(17) 0.136(8) Uani 0.46(2) 1 d PDU C 4
H11C H 0.2902 -0.0379 -0.0292 0.163 Uiso 0.46(2) 1 calc PR C 4
H11D H 0.3596 -0.0405 0.0009 0.163 Uiso 0.46(2) 1 calc PR C 4
C112 C 0.3318(11) -0.177(2) 0.0371(15) 0.158(9) Uani 0.46(2) 1 d PDU C 4
H11E H 0.2993 -0.1992 0.0465 0.190 Uiso 0.46(2) 1 calc PR C 4
H11F H 0.3701 -0.1990 0.0839 0.190 Uiso 0.46(2) 1 calc PR C 4
C13 C 0.3230(6) -0.2254(12) -0.0482(7) 0.246(7) Uani 1 1 d D . .
H13A H 0.3221 -0.2966 -0.0226 0.295 Uiso 1 1 calc R C 3
H13B H 0.2828 -0.2058 -0.0914 0.295 Uiso 1 1 calc R C 3
C14 C 0.3658(8) -0.2284(16) -0.0779(12) 0.303(8) Uani 1 1 d DU C .
H14A H 0.3432 -0.2429 -0.1366 0.363 Uiso 1 1 calc R . .
H14B H 0.3830 -0.1528 -0.0707 0.363 Uiso 1 1 calc R . .
C15 C 0.4157(9) -0.3102(18) -0.0415(12) 0.345(9) Uani 1 1 d DU . .
H15A H 0.4004 -0.3864 -0.0435 0.414 Uiso 1 1 calc R C .
H15B H 0.4429 -0.2908 0.0156 0.414 Uiso 1 1 calc R . .
C16 C 0.4502(8) -0.3068(15) -0.0908(9) 0.301(7) Uani 1 1 d DU C .
H16A H 0.4413 -0.3712 -0.1275 0.361 Uiso 1 1 calc R . .
H16B H 0.4452 -0.2356 -0.1198 0.361 Uiso 1 1 calc R . .
C17 C 0.5093(8) -0.3165(17) -0.0127(9) 0.296(7) Uani 1 1 d DU . .
H17A H 0.5163 -0.2452 0.0169 0.355 Uiso 1 1 calc R C .
H17B H 0.5053 -0.3753 0.0206 0.355 Uiso 1 1 calc R . .
C18 C 0.4396(8) -0.3410(13) 0.5175(10) 0.262(8) Uani 1 1 d . . .
H18A H 0.4377 -0.2860 0.5546 0.315 Uiso 1 1 calc R . .
H18B H 0.4455 -0.4152 0.5431 0.315 Uiso 1 1 calc R . .
C19 C 0.3772(8) -0.3422(16) 0.4378(14) 0.275(10) Uani 1 1 d . . .
H19A H 0.3774 -0.3964 0.3989 0.331 Uiso 1 1 calc R . .
H19B H 0.3466 -0.3651 0.4505 0.331 Uiso 1 1 calc R . .
C20 C 0.3640(6) -0.2262(15) 0.4014(8) 0.224(7) Uani 1 1 d D . .
H20A H 0.3927 -0.2070 0.3842 0.269 Uiso 1 1 calc R . .
H20B H 0.3685 -0.1715 0.4428 0.269 Uiso 1 1 calc R . .
C21 C 0.3020(7) -0.2179(18) 0.3293(10) 0.295(12) Uani 1 1 d D . .
H21A H 0.2974 -0.2756 0.2896 0.354 Uiso 1 1 calc R . .
H21B H 0.2737 -0.2354 0.3475 0.354 Uiso 1 1 calc R . .
C22 C 0.2869(6) -0.1126(14) 0.2898(9) 0.235(8) Uani 1 1 d . C .
H22A H 0.2980 -0.0517 0.3298 0.283 Uiso 1 1 calc R . .
H22B H 0.2439 -0.1085 0.2520 0.283 Uiso 1 1 calc R . .
C23 C 0.3210(5) -0.1010(12) 0.2431(7) 0.243(6) Uani 1 1 d D . .
H23A H 0.3637 -0.1073 0.2815 0.291 Uiso 1 1 calc R C .
H23B H 0.3096 -0.1629 0.2038 0.291 Uiso 1 1 calc R . .
C24 C 0.3100(4) -0.0017(9) 0.2032(8) 0.219(6) Uani 1 1 d D C .
H24A H 0.3225 0.0589 0.2436 0.263 Uiso 1 1 calc R . .
H24B H 0.2669 0.0051 0.1677 0.263 Uiso 1 1 calc R . .

loop_
_atom_site_aniso_label
_atom_site_aniso_U_11
_atom_site_aniso_U_22
_atom_site_aniso_U_33
_atom_site_aniso_U_23
_atom_site_aniso_U_13
_atom_site_aniso_U_12
Ge01 0.0692(4) 0.1124(6) 0.1115(6) 0.0059(3) 0.0297(3) -0.0062(3)
C01 0.073(3) 0.084(3) 0.091(4) 0.005(3) 0.033(3) 0.003(2)
C02 0.080(4) 0.212(7) 0.094(4) -0.018(4) 0.046(3) 0.006(4)
C03 0.080(4) 0.220(8) 0.080(4) 0.023(4) 0.036(3) 0.004(4)
C04 0.079(3) 0.121(5) 0.093(4) 0.003(3) 0.032(3) 0.009(3)
C05 0.112(4) 0.111(5) 0.109(4) -0.001(4) 0.052(4) -0.009(3)
C06 0.202(8) 0.118(7) 0.158(7) -0.012(5) 0.113(7) -0.015(6)
C07 0.19(2) 0.161(18) 0.122(11) 0.022(13) 0.071(14) 0.096(18)
C08 0.142(14) 0.157(19) 0.171(14) 0.034(12) 0.047(11) 0.074(13)
C107 0.134(15) 0.052(12) 0.156(15) 0.005(8) 0.078(13) 0.016(8)
C108 0.162(16) 0.229(19) 0.161(15) -0.102(14) 0.073(13) -0.080(14)
C09 0.182(9) 0.249(12) 0.184(9) -0.077(8) 0.102(8) -0.070(9)
C10 0.250(11) 0.117(6) 0.151(8) -0.030(5) 0.116(8) -0.015(6)
C11 0.063(7) 0.112(12) 0.138(13) -0.036(9) 0.039(7) -0.017(6)
C12 0.103(14) 0.47(6) 0.118(13) -0.11(2) 0.057(12) -0.03(2)
C111 0.092(11) 0.175(17) 0.165(16) 0.014(12) 0.082(10) 0.020(10)
C112 0.105(12) 0.200(18) 0.171(16) 0.021(14) 0.071(11) -0.011(12)
C13 0.195(11) 0.354(18) 0.208(11) -0.133(11) 0.115(9) -0.101(11)
C14 0.28(2) 0.29(2) 0.274(18) -0.035(15) 0.092(15) -0.041(14)
C15 0.40(2) 0.328(18) 0.290(17) 0.045(15) 0.162(14) 0.050(15)
C16 0.403(18) 0.315(14) 0.191(11) 0.008(12) 0.154(11) 0.051(13)
C17 0.37(2) 0.349(16) 0.259(14) -0.022(14) 0.227(14) 0.013(15)
C18 0.302(18) 0.259(15) 0.35(2) -0.056(15) 0.257(19) -0.075(14)
C19 0.267(19) 0.274(18) 0.38(3) -0.128(18) 0.23(2) -0.126(16)
C20 0.233(14) 0.313(18) 0.193(11) -0.102(12) 0.156(11) -0.125(13)
C21 0.209(14) 0.50(3) 0.237(16) -0.102(19) 0.157(13) -0.19(2)
C22 0.248(13) 0.318(19) 0.246(14) -0.083(13) 0.203(13) -0.143(14)
C23 0.170(10) 0.38(2) 0.176(9) 0.021(12) 0.088(8) -0.049(12)
C24 0.086(5) 0.248(11) 0.287(13) 0.169(10) 0.066(7) 0.024(5)

loop_
_atom_type_symbol
_atom_type_description
_atom_type_scat_dispersion_real
_atom_type_scat_dispersion_imag
_atom_type_scat_source
C C 0.0033 0.0016 'International Tables Vol C Tables 4.2.6.8 and 6.1.1.4'
H H 0.0000 0.0000 'International Tables Vol C Tables 4.2.6.8 and 6.1.1.4'
Ge Ge 0.1547 1.8001 'International Tables Vol C Tables 4.2.6.8 and 6.1.1.4'

loop_
_geom_angle_atom_site_label_1
_geom_angle_atom_site_label_2
_geom_angle_atom_site_label_3
_geom_angle
_geom_angle_site_symmetry_1
_geom_angle_site_symmetry_3
C11 Ge01 C04 111.5(7) . .
C11 Ge01 C01 113.9(4) . .
C04 Ge01 C01 109.5(2) . .
C11 Ge01 C24 107.7(7) . .
C04 Ge01 C24 102.9(3) . .
C01 Ge01 C24 110.8(3) . .
C11 Ge01 C111 21.1(6) . .
C04 Ge01 C111 99.8(6) . .
C01 Ge01 C111 103.9(6) . .
C24 Ge01 C111 128.5(7) . .
C03 C01 C02 114.9(5) . .
C03 C01 Ge01 122.3(4) . .
C02 C01 Ge01 122.7(4) . .
C01 C02 C03 122.9(6) . 2_655
C01 C02 H02 118.5 . .
C03 C02 H02 118.5 2_655 .
C01 C03 C02 122.2(6) . 2_655
C01 C03 H03 118.9 . .
C02 C03 H03 118.9 2_655 .
C05 C04 Ge01 115.7(4) . .
C05 C04 H04A 108.4 . .
Ge01 C04 H04A 108.4 . .
C05 C04 H04B 108.4 . .
Ge01 C04 H04B 108.4 . .
H04A C04 H04B 107.4 . .
C06 C05 C04 114.5(6) . .
C06 C05 H05A 108.6 . .
C04 C05 H05A 108.6 . .
C06 C05 H05B 108.6 . .
C04 C05 H05B 108.6 . .
H05A C05 H05B 107.6 . .
C05 C06 C107 124.5(10) . .
C05 C06 C07 103.1(8) . .
C107 C06 C07 31.3(7) . .
C05 C06 H06A 111.2 . .
C107 C06 H06A 81.3 . .
C07 C06 H06A 111.2 . .
C05 C06 H06B 111.2 . .
C107 C06 H06B 114.8 . .
C07 C06 H06B 111.2 . .
H06A C06 H06B 109.1 . .
C08 C07 C06 108.3(11) . .
C08 C07 H07A 110.0 . .
C06 C07 H07A 110.0 . .
C08 C07 H07B 110.0 . .
C06 C07 H07B 110.0 . .
H07A C07 H07B 108.4 . .
C09 C08 C07 103.7(11) . .
C09 C08 H08A 111.0 . .
C07 C08 H08A 111.0 . .
C09 C08 H08B 111.0 . .
C07 C08 H08B 111.0 . .
H08A C08 H08B 109.0 . .
C06 C107 C108 105.5(11) . .
C06 C107 H10A 110.6 . .
C108 C107 H10A 110.6 . .
C06 C107 H10B 110.6 . .
C108 C107 H10B 110.6 . .
H10A C107 H10B 108.8 . .
C107 C108 C09 106.9(14) . .
C107 C108 H10C 110.3 . .
C09 C108 H10C 110.3 . .
C107 C108 H10D 110.3 . .
C09 C108 H10D 110.3 . .
H10C C108 H10D 108.6 . .
C08 C09 C10 135.5(10) . .
C08 C09 C108 42.4(11) . .
C10 C09 C108 96.1(10) . .
C08 C09 H09A 103.3 . .
C10 C09 H09A 103.3 . .
C108 C09 H09A 105.2 . .
C08 C09 H09B 103.3 . .
C10 C09 H09B 103.3 . .
C108 C09 H09B 138.8 . .
H09A C09 H09B 105.2 . .
C10 C10 C09 113.7(10) 2_655 .
C10 C10 H10E 108.8 2_655 .
C09 C10 H10E 108.8 . .
C10 C10 H10F 108.8 2_655 .
C09 C10 H10F 108.8 . .
H10E C10 H10F 107.7 . .
C12 C11 Ge01 121.0(11) . .
C12 C11 H11A 107.1 . .
Ge01 C11 H11A 107.1 . .
C12 C11 H11B 107.1 . .
Ge01 C11 H11B 107.1 . .
H11A C11 H11B 106.8 . .
C11 C12 C13 115.9(15) . .
C11 C12 H12A 108.3 . .
C13 C12 H12A 108.3 . .
C11 C12 H12B 108.3 . .
C13 C12 H12B 108.3 . .
H12A C12 H12B 107.4 . .
C112 C111 Ge01 101(2) . .
C112 C111 H11C 111.5 . .
Ge01 C111 H11C 111.5 . .
C112 C111 H11D 111.5 . .
Ge01 C111 H11D 111.5 . .
H11C C111 H11D 109.3 . .
C111 C112 C13 95.4(18) . .
C111 C112 H11E 112.7 . .
C13 C112 H11E 112.7 . .
C111 C112 H11F 112.7 . .
C13 C112 H11F 112.7 . .
H11E C112 H11F 110.2 . .
C14 C13 C112 129.3(13) . .
C14 C13 C12 98.1(12) . .
C112 C13 C12 37.0(12) . .
C14 C13 H13A 112.1 . .
C112 C13 H13A 80.4 . .
C12 C13 H13A 112.1 . .
C14 C13 H13B 112.1 . .
C112 C13 H13B 108.2 . .
C12 C13 H13B 112.1 . .
H13A C13 H13B 109.8 . .
C15 C14 C13 119.2(19) . .
C15 C14 H14A 107.5 . .
C13 C14 H14A 107.5 . .
C15 C14 H14B 107.5 . .
C13 C14 H14B 107.5 . .
H14A C14 H14B 107.0 . .
C14 C15 C16 109.2(17) . .
C14 C15 H15A 109.8 . .
C16 C15 H15A 109.8 . .
C14 C15 H15B 109.8 . .
C16 C15 H15B 109.8 . .
H15A C15 H15B 108.3 . .
C17 C16 C15 90.9(11) . .
C17 C16 H16A 113.5 . .
C15 C16 H16A 113.5 . .
C17 C16 H16B 113.5 . .
C15 C16 H16B 113.5 . .
H16A C16 H16B 110.8 . .
C18 C17 C16 118.7(15) 2_655 .
C18 C17 H17A 107.6 2_655 .
C16 C17 H17A 107.6 . .
C18 C17 H17B 107.6 2_655 .
C16 C17 H17B 107.6 . .
H17A C17 H17B 107.1 . .
C17 C18 C19 119.6(15) 2_655 .
C17 C18 H18A 107.4 2_655 .
C19 C18 H18A 107.4 . .
C17 C18 H18B 107.4 2_655 .
C19 C18 H18B 107.4 . .
H18A C18 H18B 107.0 . .
C20 C19 C18 108.9(13) . .
C20 C19 H19A 109.9 . .
C18 C19 H19A 109.9 . .
C20 C19 H19B 109.9 . .
C18 C19 H19B 109.9 . .
H19A C19 H19B 108.3 . .
C19 C20 C21 111.9(14) . .
C19 C20 H20A 109.2 . .
C21 C20 H20A 109.2 . .
C19 C20 H20B 109.2 . .
C21 C20 H20B 109.2 . .
H20A C20 H20B 107.9 . .
C22 C21 C20 115.4(15) . .
C22 C21 H21A 108.4 . .
C20 C21 H21A 108.4 . .
C22 C21 H21B 108.4 . .
C20 C21 H21B 108.4 . .
H21A C21 H21B 107.5 . .
C21 C22 C23 107.2(14) . .
C21 C22 H22A 110.3 . .
C23 C22 H22A 110.3 . .
C21 C22 H22B 110.3 . .
C23 C22 H22B 110.3 . .
H22A C22 H22B 108.5 . .
C24 C23 C22 112.2(12) . .
C24 C23 H23A 109.2 . .
C22 C23 H23A 109.2 . .
C24 C23 H23B 109.2 . .
C22 C23 H23B 109.2 . .
H23A C23 H23B 107.9 . .
C23 C24 Ge01 117.8(9) . .
C23 C24 H24A 107.8 . .
Ge01 C24 H24A 107.8 . .
C23 C24 H24B 107.8 . .
Ge01 C24 H24B 107.8 . .
H24A C24 H24B 107.2 . .

loop_
_geom_bond_atom_site_label_1
_geom_bond_atom_site_label_2
_geom_bond_distance
_geom_bond_site_symmetry_2
Ge01 C11 1.850(13) .
Ge01 C04 1.929(6) .
Ge01 C01 1.957(5) .
Ge01 C24 2.041(11) .
Ge01 C111 2.24(3) .
C01 C03 1.342(8) .
C01 C02 1.353(8) .
C02 C03 1.385(8) 2_655
C02 H02 0.9300 .
C03 C02 1.385(8) 2_655
C03 H03 0.9300 .
C04 C05 1.517(8) .
C04 H04A 0.9700 .
C04 H04B 0.9700 .
C05 C06 1.471(10) .
C05 H05A 0.9700 .
C05 H05B 0.9700 .
C06 C107 1.519(14) .
C06 C07 1.598(16) .
C06 H06A 0.9700 .
C06 H06B 0.9700 .
C07 C08 1.535(13) .
C07 H07A 0.9700 .
C07 H07B 0.9700 .
C08 C09 1.484(15) .
C08 H08A 0.9700 .
C08 H08B 0.9700 .
C107 C108 1.527(14) .
C107 H10A 0.9700 .
C107 H10B 0.9700 .
C108 C09 1.572(17) .
C108 H10C 0.9700 .
C108 H10D 0.9700 .
C09 C10 1.537(12) .
C09 H09A 0.9700 .
C09 H09B 0.9700 .
C10 C10 1.439(15) 2_655
C10 H10E 0.9700 .
C10 H10F 0.9700 .
C11 C12 1.435(17) .
C11 H11A 0.9700 .
C11 H11B 0.9700 .
C12 C13 1.585(18) .
C12 H12A 0.9700 .
C12 H12B 0.9700 .
C111 C112 1.443(18) .
C111 H11C 0.9700 .
C111 H11D 0.9700 .
C112 C13 1.60(3) .
C112 H11E 0.9700 .
C112 H11F 0.9700 .
C13 C14 1.464(19) .
C13 H13A 0.9700 .
C13 H13B 0.9700 .
C14 C15 1.470(9) .
C14 H14A 0.9700 .
C14 H14B 0.9700 .
C15 C16 1.570(16) .
C15 H15A 0.9700 .
C15 H15B 0.9700 .
C16 C17 1.499(18) .
C16 H16A 0.9700 .
C16 H16B 0.9700 .
C17 C18 1.393(16) 2_655
C17 H17A 0.9700 .
C17 H17B 0.9700 .
C18 C17 1.393(16) 2_655
C18 C19 1.55(2) .
C18 H18A 0.9700 .
C18 H18B 0.9700 .
C19 C20 1.48(2) .
C19 H19A 0.9700 .
C19 H19B 0.9700 .
C20 C21 1.492(15) .
C20 H20A 0.9700 .
C20 H20B 0.9700 .
C21 C22 1.39(2) .
C21 H21A 0.9700 .
C21 H21B 0.9700 .
C22 C23 1.528(13) .
C22 H22A 0.9700 .
C22 H22B 0.9700 .
C23 C24 1.336(12) .
C23 H23A 0.9700 .
C23 H23B 0.9700 .
C24 H24A 0.9700 .
C24 H24B 0.9700 .
